data_1562275
loop_
_publ_author_name
'Yang, Huai-Xia'
'Liang, Zhen'
'Hao, Bao-Lian'
'Meng, Xiang-Ru'

_publ_section_title
;
 Syntheses, crystal structures, and characterization of three 1D, 2D and
 3D complexes based on mixed multidentate N- and O-donor ligands
;
_journal_name_full 'Journal of Solid State Chemistry'
_journal_page_first 23
_journal_page_last 31
_journal_paper_doi 10.1016/j.jssc.2014.06.003
_journal_volume 218
_journal_year 2014
_chemical_formula_sum 'C32 H32 Cd2 N8 O13'
_chemical_formula_weight 961.48
_space_group_IT_number 14
_space_group_name_Hall '-P 2ybc'
_space_group_name_H-M_alt 'P 1 21/c 1'
_symmetry_cell_setting monoclinic
_symmetry_space_group_name_H-M 'P 1 21/c 1'
_atom_sites_solution_hydrogens geom
_atom_sites_solution_primary direct
_atom_sites_solution_secondary difmap
_audit_creation_method SHELXL-97
_cell_angle_alpha 90.00
_cell_angle_beta 112.10(3)
_cell_angle_gamma 90.00
_cell_formula_units_Z 2
_cell_length_a 11.115(2)
_cell_length_b 9.0645(18)
_cell_length_c 19.081(6)
_cell_measurement_reflns_used 4661
_cell_measurement_temperature 293(2)
_cell_measurement_theta_max 27.8724
_cell_measurement_theta_min 1.9775
_cell_volume 1781.2(8)
_computing_cell_refinement 'CrystalClear (Rigaku/MSC Inc., 2006)'
_computing_data_collection 'CrystalClear (Rigaku/MSC Inc., 2006)'
_computing_data_reduction 'CrystalClear (Rigaku/MSC Inc., 2006)'
_computing_molecular_graphics 'SHELXTL (Sheldrick, 2008)'
_computing_publication_material 'SHELXTL (Sheldrick, 2008)'
_computing_structure_refinement 'SHELXL-97 (Sheldrick, 2008)'
_computing_structure_solution 'SHELXS-97 (Sheldrick, 2008)'
_diffrn_ambient_temperature 293(2)
_diffrn_detector_area_resol_mean 28.5714
_diffrn_measured_fraction_theta_full 0.999
_diffrn_measured_fraction_theta_max 0.999
_diffrn_measurement_device_type 'Rigaku Saturn'
_diffrn_measurement_method \w
_diffrn_radiation_monochromator graphite
_diffrn_radiation_source 'fine-focus sealed tube'
_diffrn_radiation_type MoK\a
_diffrn_radiation_wavelength 0.71073
_diffrn_reflns_av_R_equivalents 0.0387
_diffrn_reflns_av_sigmaI/netI 0.0309
_diffrn_reflns_limit_h_max 14
_diffrn_reflns_limit_h_min -14
_diffrn_reflns_limit_k_max 11
_diffrn_reflns_limit_k_min -11
_diffrn_reflns_limit_l_max 25
_diffrn_reflns_limit_l_min -24
_diffrn_reflns_number 21528
_diffrn_reflns_theta_full 27.89
_diffrn_reflns_theta_max 27.89
_diffrn_reflns_theta_min 2.30
_exptl_absorpt_coefficient_mu 1.272
_exptl_absorpt_correction_T_max 0.8420
_exptl_absorpt_correction_T_min 0.7850
_exptl_absorpt_correction_type multi-scan
_exptl_absorpt_process_details 'CrystalClear (Rigaku/MSC Inc., 2006)'
_exptl_crystal_colour Colourless
_exptl_crystal_density_diffrn 1.793
_exptl_crystal_density_method 'not measured'
_exptl_crystal_description Prism
_exptl_crystal_F_000 960
_exptl_crystal_size_max 0.20
_exptl_crystal_size_mid 0.17
_exptl_crystal_size_min 0.14
_refine_diff_density_max 1.223
_refine_diff_density_min -0.948
_refine_diff_density_rms 0.113
_refine_ls_extinction_method none
_refine_ls_goodness_of_fit_ref 1.152
_refine_ls_hydrogen_treatment constr
_refine_ls_matrix_type full
_refine_ls_number_parameters 235
_refine_ls_number_reflns 4242
_refine_ls_number_restraints 0
_refine_ls_restrained_S_all 1.152
_refine_ls_R_factor_all 0.0637
_refine_ls_R_factor_gt 0.0573
_refine_ls_shift/su_max 0.000
_refine_ls_shift/su_mean 0.000
_refine_ls_structure_factor_coef Fsqd
_refine_ls_weighting_details 'calc w=1/[\s^2^(Fo^2^)+(0.0495P)^2^+5.1788P] where P=(Fo^2^+2Fc^2^)/3'
_refine_ls_weighting_scheme calc
_refine_ls_wR_factor_gt 0.1248
_refine_ls_wR_factor_ref 0.1292
_reflns_number_gt 3897
_reflns_number_total 4242
_reflns_threshold_expression >2sigma(I)
_cod_data_source_file JSSC-2014-218-23.cif
_cod_data_source_block 2
_cod_depositor_comments
;
The following automatic conversions were performed:

data item '_exptl_absorpt_correction_type' value 'Multi-scan' was
changed to 'multi-scan' in accordance with the built-in table derived
from the CIF Core dictionary named 'cif_core.dic' version 2.4.5 last
updated on 2014-11-21.

data item '_symmetry_cell_setting' value 'Monoclinic' was changed to
'monoclinic' in accordance with the built-in table derived from the
CIF Core dictionary named 'cif_core.dic' version 2.4.5 last updated
on 2014-11-21.

Automatic conversion script
Id: cif_fix_values 8369 2020-08-20 11:38:08Z andrius 
;
_cod_original_cell_volume 1781.2(7)
_cod_original_sg_symbol_H-M P21/c
_cod_database_code 1562275

loop_
_symmetry_equiv_pos_as_xyz
'x, y, z'
'-x, y+1/2, -z+1/2'
'-x, -y, -z'
'x, -y-1/2, z-1/2'

loop_
_atom_site_label
_atom_site_type_symbol
_atom_site_fract_x
_atom_site_fract_y
_atom_site_fract_z
_atom_site_U_iso_or_equiv
_atom_site_adp_type
_atom_site_occupancy
_atom_site_symmetry_multiplicity
_atom_site_calc_flag
_atom_site_refinement_flags
_atom_site_disorder_assembly
_atom_site_disorder_group
Cd1 Cd 0.30196(3) 0.25583(3) 0.207239(17) 0.02734(12) Uani 1 1 d . . .
O1 O 0.2862(3) 0.3392(4) 0.08283(19) 0.0423(9) Uani 1 1 d . . .
O2 O 0.4671(3) 0.3849(4) 0.17884(17) 0.0374(6) Uani 1 1 d . . .
O3 O 0.7054(4) 0.6667(5) 0.1759(2) 0.0510(10) Uani 1 1 d . . .
O4 O 0.5082(5) 0.7077(5) 0.1708(3) 0.0631(13) Uani 1 1 d . . .
O5 O 0.4352(5) 0.0565(5) 0.1831(3) 0.0664(13) Uani 1 1 d . . .
H5A H 0.4863 0.0578 0.1593 0.080 Uiso 1 1 d R . .
H5B H 0.4887 0.0211 0.2243 0.080 Uiso 1 1 d R . .
N1 N 0.2186(4) 0.4789(4) 0.2232(2) 0.0347(9) Uani 1 1 d . . .
N2 N 0.1990(6) 0.7187(5) 0.2256(3) 0.0536(8) Uani 1 1 d . . .
N3 N 0.0096(4) -0.0986(5) 0.1117(2) 0.0374(9) Uani 1 1 d . . .
H3 H -0.0373 -0.1698 0.1171 0.045 Uiso 1 1 d R . .
N4 N 0.1294(4) 0.1027(4) 0.1521(2) 0.0301(8) Uani 1 1 d . . .
C1 C 0.3992(5) 0.3863(6) 0.1091(3) 0.0374(6) Uani 1 1 d . . .
C2 C 0.4543(4) 0.4502(5) 0.0549(2) 0.0256(9) Uani 1 1 d . . .
C3 C 0.4211(4) 0.3793(5) -0.0143(2) 0.0283(9) Uani 1 1 d . . .
H3A H 0.3683 0.2962 -0.0237 0.034 Uiso 1 1 calc R . .
C4 C 0.5368(4) 0.5729(5) 0.0699(2) 0.0258(9) Uani 1 1 d . . .
C5 C 0.5841(5) 0.6539(5) 0.1441(2) 0.0325(10) Uani 1 1 d . . .
C6 C 0.2459(5) 0.6047(5) 0.2002(3) 0.0381(11) Uani 1 1 d . . .
H6 H 0.2931 0.6140 0.1693 0.046 Uiso 1 1 calc R . .
C7 C 0.1496(7) 0.5129(6) 0.2665(4) 0.0536(8) Uani 1 1 d . . .
H7 H 0.1166 0.4447 0.2910 0.064 Uiso 1 1 calc R . .
C8 C 0.1362(7) 0.6611(6) 0.2684(4) 0.0536(8) Uani 1 1 d . . .
H8 H 0.0928 0.7131 0.2939 0.064 Uiso 1 1 calc R . .
C9 C 0.2273(6) 0.8736(6) 0.2172(4) 0.0614(19) Uani 1 1 d . . .
H9A H 0.3032 0.8781 0.2038 0.074 Uiso 1 1 calc R . .
H9B H 0.2494 0.9217 0.2658 0.074 Uiso 1 1 calc R . .
C10 C 0.1212(5) -0.0412(5) 0.1600(3) 0.0342(10) Uani 1 1 d . . .
C11 C 0.0122(5) 0.1415(5) 0.0938(3) 0.0318(10) Uani 1 1 d . . .
C12 C -0.0343(6) 0.2786(6) 0.0627(3) 0.0454(13) Uani 1 1 d . . .
H12 H 0.0154 0.3636 0.0790 0.055 Uiso 1 1 calc R . .
C13 C -0.1559(7) 0.2839(7) 0.0071(4) 0.0557(16) Uani 1 1 d . . .
H13 H -0.1897 0.3743 -0.0143 0.067 Uiso 1 1 calc R . .
C14 C -0.2307(6) 0.1557(7) -0.0181(3) 0.0541(15) Uani 1 1 d . . .
H14 H -0.3130 0.1636 -0.0559 0.065 Uiso 1 1 calc R . .
C15 C -0.1859(5) 0.0194(7) 0.0113(3) 0.0439(12) Uani 1 1 d . . .
H15 H -0.2349 -0.0657 -0.0060 0.053 Uiso 1 1 calc R . .
C16 C -0.0626(5) 0.0153(5) 0.0685(3) 0.0338(10) Uani 1 1 d . . .
O6 O 0.1107(5) 0.1319(5) 0.4110(4) 0.0900(18) Uani 1 1 d . . .
H6A H 0.1194 0.1439 0.4568 0.108 Uiso 1 1 d R . .
H6B H 0.1702 0.1354 0.3932 0.108 Uiso 1 1 d R . .
O7 O 0.5593(9) 0.0448(13) 0.0794(6) 0.082(3) Uani 0.50 1 d P . .
H7A H 0.4885 0.0347 0.0863 0.098 Uiso 0.50 1 d PR . .
H7B H 0.5245 0.0191 0.0333 0.098 Uiso 0.50 1 d PR . .

loop_
_atom_site_aniso_label
_atom_site_aniso_U_11
_atom_site_aniso_U_22
_atom_site_aniso_U_33
_atom_site_aniso_U_23
_atom_site_aniso_U_13
_atom_site_aniso_U_12
Cd1 0.0376(2) 0.02327(18) 0.02163(18) 0.00494(12) 0.01166(14) -0.00213(13)
O1 0.038(2) 0.058(2) 0.0332(18) 0.0009(17) 0.0159(16) -0.0157(17)
O2 0.0447(16) 0.0463(16) 0.0226(12) 0.0023(11) 0.0142(12) -0.0085(13)
O3 0.055(2) 0.052(2) 0.0335(19) -0.0151(18) 0.0019(18) -0.0065(19)
O4 0.082(3) 0.071(3) 0.054(3) -0.033(2) 0.046(3) -0.020(3)
O5 0.075(3) 0.062(3) 0.055(3) 0.010(2) 0.017(2) 0.006(2)
N1 0.049(2) 0.0229(18) 0.039(2) 0.0065(16) 0.023(2) 0.0015(17)
N2 0.076(2) 0.0316(15) 0.069(2) 0.0057(15) 0.0449(19) 0.0070(15)
N3 0.035(2) 0.031(2) 0.045(2) -0.0033(18) 0.0142(19) -0.0093(17)
N4 0.035(2) 0.0234(18) 0.0298(19) 0.0003(15) 0.0094(16) -0.0013(15)
C1 0.0447(16) 0.0463(16) 0.0226(12) 0.0023(11) 0.0142(12) -0.0085(13)
C2 0.031(2) 0.028(2) 0.0193(19) 0.0018(16) 0.0107(17) -0.0038(17)
C3 0.034(2) 0.029(2) 0.021(2) -0.0043(17) 0.0091(18) -0.0099(18)
C4 0.033(2) 0.025(2) 0.0188(19) -0.0043(16) 0.0092(17) -0.0045(17)
C5 0.054(3) 0.025(2) 0.018(2) -0.0021(16) 0.013(2) -0.010(2)
C6 0.046(3) 0.029(2) 0.046(3) 0.010(2) 0.025(2) 0.007(2)
C7 0.076(2) 0.0316(15) 0.069(2) 0.0057(15) 0.0449(19) 0.0070(15)
C8 0.076(2) 0.0316(15) 0.069(2) 0.0057(15) 0.0449(19) 0.0070(15)
C9 0.056(4) 0.023(3) 0.079(4) 0.010(3) -0.003(3) -0.004(2)
C10 0.031(2) 0.028(2) 0.041(3) 0.000(2) 0.011(2) 0.0010(18)
C11 0.038(3) 0.033(2) 0.024(2) 0.0008(18) 0.0119(19) 0.0040(19)
C12 0.055(3) 0.035(3) 0.037(3) 0.002(2) 0.005(2) 0.003(2)
C13 0.060(4) 0.047(3) 0.046(3) 0.007(3) 0.005(3) 0.016(3)
C14 0.043(3) 0.061(4) 0.043(3) 0.000(3) -0.001(3) 0.008(3)
C15 0.039(3) 0.048(3) 0.042(3) -0.006(2) 0.012(2) -0.003(2)
C16 0.038(3) 0.033(2) 0.031(2) -0.0034(19) 0.014(2) -0.001(2)
O6 0.051(3) 0.050(3) 0.145(5) 0.010(3) 0.011(3) 0.012(2)
O7 0.047(5) 0.132(10) 0.076(7) 0.019(7) 0.035(5) 0.012(6)

loop_
_atom_type_symbol
_atom_type_description
_atom_type_scat_dispersion_real
_atom_type_scat_dispersion_imag
_atom_type_scat_source
C C 0.0033 0.0016 'International Tables Vol C Tables 4.2.6.8 and 6.1.1.4'
H H 0.0000 0.0000 'International Tables Vol C Tables 4.2.6.8 and 6.1.1.4'
Cd Cd -0.8075 1.2024 'International Tables Vol C Tables 4.2.6.8 and 6.1.1.4'
N N 0.0061 0.0033 'International Tables Vol C Tables 4.2.6.8 and 6.1.1.4'
O O 0.0106 0.0060 'International Tables Vol C Tables 4.2.6.8 and 6.1.1.4'

loop_
_geom_angle_atom_site_label_1
_geom_angle_atom_site_label_2
_geom_angle_atom_site_label_3
_geom_angle
_geom_angle_site_symmetry_1
_geom_angle_site_symmetry_3
N4 Cd1 N1 106.66(15) . .
N4 Cd1 O3 84.68(14) . 2_645
N1 Cd1 O3 90.97(14) . 2_645
N4 Cd1 O2 140.67(13) . .
N1 Cd1 O2 88.94(13) . .
O3 Cd1 O2 131.95(13) 2_645 .
N4 Cd1 O1 89.96(13) . .
N1 Cd1 O1 88.36(14) . .
O3 Cd1 O1 174.17(12) 2_645 .
O2 Cd1 O1 53.84(11) . .
N4 Cd1 O5 85.90(15) . .
N1 Cd1 O5 164.67(16) . .
O3 Cd1 O5 99.10(15) 2_645 .
O2 Cd1 O5 75.73(14) . .
O1 Cd1 O5 82.77(14) . .
N4 Cd1 O4 125.98(15) . 2_645
N1 Cd1 O4 105.64(16) . 2_645
O3 Cd1 O4 52.71(14) 2_645 2_645
O2 Cd1 O4 81.22(13) . 2_645
O1 Cd1 O4 132.97(13) . 2_645
O5 Cd1 O4 72.27(15) . 2_645
N4 Cd1 C1 115.13(14) . .
N1 Cd1 C1 89.59(15) . .
O3 Cd1 C1 159.08(15) 2_645 .
O2 Cd1 C1 27.15(13) . .
O1 Cd1 C1 26.73(13) . .
O5 Cd1 C1 76.88(16) . .
O4 Cd1 C1 107.16(15) 2_645 .
N4 Cd1 C5 104.40(15) . 2_645
N1 Cd1 C5 102.04(14) . 2_645
O3 Cd1 C5 26.69(14) 2_645 2_645
O2 Cd1 C5 107.29(14) . 2_645
O1 Cd1 C5 158.75(14) . 2_645
O5 Cd1 C5 82.74(14) . 2_645
O4 Cd1 C5 26.32(14) 2_645 2_645
C1 Cd1 C5 133.49(16) . 2_645
C1 O1 Cd1 91.3(3) . .
C1 O2 Cd1 92.2(3) . .
C5 O3 Cd1 94.3(3) . 2_655
C5 O4 Cd1 89.1(3) . 2_655
Cd1 O5 H5A 130.8 . .
Cd1 O5 H5B 111.2 . .
H5A O5 H5B 97.0 . .
C6 N1 C7 105.3(4) . .
C6 N1 Cd1 124.9(3) . .
C7 N1 Cd1 129.1(3) . .
C6 N2 C8 106.3(5) . .
C6 N2 C9 125.2(5) . .
C8 N2 C9 127.9(5) . .
C10 N3 C16 107.5(4) . .
C10 N3 H3 130.9 . .
C16 N3 H3 113.1 . .
C10 N4 C11 104.8(4) . .
C10 N4 Cd1 129.1(3) . .
C11 N4 Cd1 125.6(3) . .
O1 C1 O2 122.5(4) . .
O1 C1 C2 117.9(4) . .
O2 C1 C2 119.6(4) . .
O1 C1 Cd1 62.0(2) . .
O2 C1 Cd1 60.7(2) . .
C2 C1 Cd1 177.2(4) . .
C3 C2 C4 118.8(4) . .
C3 C2 C1 116.5(4) . .
C4 C2 C1 124.7(4) . .
C4 C3 C2 122.7(4) 3_665 .
C4 C3 H3A 118.6 3_665 .
C2 C3 H3A 118.6 . .
C3 C4 C2 118.5(4) 3_665 .
C3 C4 C5 118.1(4) 3_665 .
C2 C4 C5 123.4(4) . .
O4 C5 O3 122.5(4) . .
O4 C5 C4 121.9(5) . .
O3 C5 C4 115.6(4) . .
O4 C5 Cd1 64.6(3) . 2_655
O3 C5 Cd1 59.0(2) . 2_655
C4 C5 Cd1 169.3(3) . 2_655
N1 C6 N2 112.7(5) . .
N1 C6 H6 123.6 . .
N2 C6 H6 123.6 . .
C8 C7 N1 109.6(5) . .
C8 C7 H7 125.2 . .
N1 C7 H7 125.2 . .
C7 C8 N2 106.1(5) . .
C7 C8 H8 127.0 . .
N2 C8 H8 127.0 . .
N2 C9 C10 115.9(5) . 1_565
N2 C9 H9A 108.3 . .
C10 C9 H9A 108.3 1_565 .
N2 C9 H9B 108.3 . .
C10 C9 H9B 108.3 1_565 .
H9A C9 H9B 107.4 . .
N4 C10 N3 113.0(4) . .
N4 C10 C9 121.9(4) . 1_545
N3 C10 C9 125.1(4) . 1_545
C16 C11 C12 120.7(5) . .
C16 C11 N4 108.9(4) . .
C12 C11 N4 130.4(5) . .
C13 C12 C11 117.5(5) . .
C13 C12 H12 121.3 . .
C11 C12 H12 121.3 . .
C12 C13 C14 121.5(6) . .
C12 C13 H13 119.3 . .
C14 C13 H13 119.3 . .
C15 C14 C13 121.9(5) . .
C15 C14 H14 119.1 . .
C13 C14 H14 119.1 . .
C14 C15 C16 116.3(5) . .
C14 C15 H15 121.9 . .
C16 C15 H15 121.9 . .
N3 C16 C11 105.8(4) . .
N3 C16 C15 132.0(5) . .
C11 C16 C15 122.2(5) . .
H6A O6 H6B 127.0 . .
H7A O7 H7B 92.5 . .

loop_
_geom_bond_atom_site_label_1
_geom_bond_atom_site_label_2
_geom_bond_distance
_geom_bond_site_symmetry_2
Cd1 N4 2.279(4) .
Cd1 N1 2.292(4) .
Cd1 O3 2.401(4) 2_645
Cd1 O2 2.404(3) .
Cd1 O1 2.434(3) .
Cd1 O5 2.486(5) .
Cd1 O4 2.523(5) 2_645
Cd1 C1 2.756(5) .
Cd1 C5 2.793(4) 2_645
O1 C1 1.240(6) .
O2 C1 1.258(6) .
O3 C5 1.258(6) .
O3 Cd1 2.401(4) 2_655
O4 C5 1.238(6) .
O4 Cd1 2.523(5) 2_655
O5 H5A 0.8501 .
O5 H5B 0.8499 .
N1 C6 1.298(6) .
N1 C7 1.357(7) .
N2 C6 1.329(7) .
N2 C8 1.363(8) .
N2 C9 1.461(7) .
N3 C10 1.341(6) .
N3 C16 1.375(6) .
N3 H3 0.8599 .
N4 C10 1.320(6) .
N4 C11 1.402(6) .
C1 C2 1.502(6) .
C2 C3 1.388(6) .
C2 C4 1.401(6) .
C3 C4 1.380(6) 3_665
C3 H3A 0.9300 .
C4 C3 1.380(6) 3_665
C4 C5 1.503(6) .
C5 Cd1 2.793(4) 2_655
C6 H6 0.9300 .
C7 C8 1.354(8) .
C7 H7 0.9300 .
C8 H8 0.9300 .
C9 C10 1.486(7) 1_565
C9 H9A 0.9700 .
C9 H9B 0.9700 .
C10 C9 1.486(7) 1_545
C11 C16 1.390(7) .
C11 C12 1.390(7) .
C12 C13 1.370(8) .
C12 H12 0.9300 .
C13 C14 1.404(9) .
C13 H13 0.9300 .
C14 C15 1.372(8) .
C14 H14 0.9300 .
C15 C16 1.395(7) .
C15 H15 0.9300 .
O6 H6A 0.8499 .
O6 H6B 0.8502 .
O7 H7A 0.8500 .
O7 H7B 0.8494 .

loop_
_geom_hbond_atom_site_label_D
_geom_hbond_atom_site_label_H
_geom_hbond_atom_site_label_A
_geom_hbond_distance_DH
_geom_hbond_distance_HA
_geom_hbond_distance_DA
_geom_hbond_angle_DHA
_geom_hbond_site_symmetry_A
O5 H5A O7 0.85 1.98 2.808(11) 163.5 .
O7 H7A O5 0.85 2.15 2.808(11) 133.9 .
O5 H5B O2 0.85 2.12 2.896(6) 151.4 2_645
O6 H6B O3 0.85 2.26 3.095(8) 167.7 2_645
N3 H3 O6 0.86 1.96 2.740(6) 149.6 2_545
O6 H6A O1 0.85 2.43 3.132(7) 140.9 4_566
O7 H7B O7 0.85 2.08 2.93(2) 179.6 3_655

loop_
_geom_torsion_atom_site_label_1
_geom_torsion_atom_site_label_2
_geom_torsion_atom_site_label_3
_geom_torsion_atom_site_label_4
_geom_torsion
_geom_torsion_site_symmetry_1
_geom_torsion_site_symmetry_2
_geom_torsion_site_symmetry_3
_geom_torsion_site_symmetry_4
N4 Cd1 O1 C1 -161.0(3) . . . .
N1 Cd1 O1 C1 92.4(3) . . . .
O3 Cd1 O1 C1 175.8(12) 2_645 . . .
O2 Cd1 O1 C1 2.5(3) . . . .
O5 Cd1 O1 C1 -75.1(3) . . . .
O4 Cd1 O1 C1 -17.6(4) 2_645 . . .
C5 Cd1 O1 C1 -27.8(6) 2_645 . . .
N4 Cd1 O2 C1 24.3(4) . . . .
N1 Cd1 O2 C1 -91.2(3) . . . .
O3 Cd1 O2 C1 178.5(3) 2_645 . . .
O1 Cd1 O2 C1 -2.4(3) . . . .
O5 Cd1 O2 C1 89.0(3) . . . .
O4 Cd1 O2 C1 162.8(3) 2_645 . . .
C5 Cd1 O2 C1 166.6(3) 2_645 . . .
N4 Cd1 N1 C6 -127.5(4) . . . .
O3 Cd1 N1 C6 147.8(4) 2_645 . . .
O2 Cd1 N1 C6 15.9(4) . . . .
O1 Cd1 N1 C6 -38.0(4) . . . .
O5 Cd1 N1 C6 16.5(9) . . . .
O4 Cd1 N1 C6 96.4(4) 2_645 . . .
C1 Cd1 N1 C6 -11.3(4) . . . .
C5 Cd1 N1 C6 123.3(4) 2_645 . . .
N4 Cd1 N1 C7 63.5(5) . . . .
O3 Cd1 N1 C7 -21.2(5) 2_645 . . .
O2 Cd1 N1 C7 -153.2(5) . . . .
O1 Cd1 N1 C7 153.0(5) . . . .
O5 Cd1 N1 C7 -152.5(6) . . . .
O4 Cd1 N1 C7 -72.6(5) 2_645 . . .
C1 Cd1 N1 C7 179.7(5) . . . .
C5 Cd1 N1 C7 -45.7(5) 2_645 . . .
N1 Cd1 N4 C10 -147.5(4) . . . .
O3 Cd1 N4 C10 -58.1(4) 2_645 . . .
O2 Cd1 N4 C10 102.9(4) . . . .
O1 Cd1 N4 C10 124.2(4) . . . .
O5 Cd1 N4 C10 41.4(4) . . . .
O4 Cd1 N4 C10 -23.1(5) 2_645 . . .
C1 Cd1 N4 C10 114.9(4) . . . .
C5 Cd1 N4 C10 -40.0(4) 2_645 . . .
N1 Cd1 N4 C11 41.3(4) . . . .
O3 Cd1 N4 C11 130.8(4) 2_645 . . .
O2 Cd1 N4 C11 -68.2(4) . . . .
O1 Cd1 N4 C11 -46.9(4) . . . .
O5 Cd1 N4 C11 -129.7(4) . . . .
O4 Cd1 N4 C11 165.7(3) 2_645 . . .
C1 Cd1 N4 C11 -56.3(4) . . . .
C5 Cd1 N4 C11 148.9(3) 2_645 . . .
Cd1 O1 C1 O2 -4.5(6) . . . .
Cd1 O1 C1 C2 176.8(4) . . . .
Cd1 O2 C1 O1 4.6(6) . . . .
Cd1 O2 C1 C2 -176.8(4) . . . .
N4 Cd1 C1 O1 21.1(4) . . . .
N1 Cd1 C1 O1 -87.2(3) . . . .
O3 Cd1 C1 O1 -178.8(3) 2_645 . . .
O2 Cd1 C1 O1 -175.6(6) . . . .
O5 Cd1 C1 O1 100.1(3) . . . .
O4 Cd1 C1 O1 166.6(3) 2_645 . . .
C5 Cd1 C1 O1 166.5(3) 2_645 . . .
N4 Cd1 C1 O2 -163.3(3) . . . .
N1 Cd1 C1 O2 88.5(3) . . . .
O3 Cd1 C1 O2 -3.2(6) 2_645 . . .
O1 Cd1 C1 O2 175.6(6) . . . .
O5 Cd1 C1 O2 -84.2(3) . . . .
O4 Cd1 C1 O2 -17.8(4) 2_645 . . .
C5 Cd1 C1 O2 -17.8(4) 2_645 . . .
N4 Cd1 C1 C2 -67(7) . . . .
N1 Cd1 C1 C2 -175(7) . . . .
O3 Cd1 C1 C2 93(7) 2_645 . . .
O2 Cd1 C1 C2 97(7) . . . .
O1 Cd1 C1 C2 -88(7) . . . .
O5 Cd1 C1 C2 12(7) . . . .
O4 Cd1 C1 C2 79(7) 2_645 . . .
C5 Cd1 C1 C2 79(7) 2_645 . . .
O1 C1 C2 C3 -38.5(7) . . . .
O2 C1 C2 C3 142.8(5) . . . .
Cd1 C1 C2 C3 48(7) . . . .
O1 C1 C2 C4 142.4(5) . . . .
O2 C1 C2 C4 -36.3(8) . . . .
Cd1 C1 C2 C4 -131(7) . . . .
C4 C2 C3 C4 -1.8(8) . . . 3_665
C1 C2 C3 C4 179.1(4) . . . 3_665
C3 C2 C4 C3 1.7(7) . . . 3_665
C1 C2 C4 C3 -179.2(4) . . . 3_665
C3 C2 C4 C5 -177.0(4) . . . .
C1 C2 C4 C5 2.0(7) . . . .
Cd1 O4 C5 O3 -11.9(5) 2_655 . . .
Cd1 O4 C5 C4 170.2(4) 2_655 . . .
Cd1 O3 C5 O4 12.5(5) 2_655 . . .
Cd1 O3 C5 C4 -169.5(3) 2_655 . . .
C3 C4 C5 O4 124.5(5) 3_665 . . .
C2 C4 C5 O4 -56.8(7) . . . .
C3 C4 C5 O3 -53.5(6) 3_665 . . .
C2 C4 C5 O3 125.2(5) . . . .
C3 C4 C5 Cd1 -110.9(18) 3_665 . . 2_655
C2 C4 C5 Cd1 68(2) . . . 2_655
C7 N1 C6 N2 0.0(7) . . . .
Cd1 N1 C6 N2 -171.2(4) . . . .
C8 N2 C6 N1 -0.1(7) . . . .
C9 N2 C6 N1 172.0(6) . . . .
C6 N1 C7 C8 0.2(8) . . . .
Cd1 N1 C7 C8 170.9(4) . . . .
N1 C7 C8 N2 -0.3(8) . . . .
C6 N2 C8 C7 0.2(8) . . . .
C9 N2 C8 C7 -171.6(6) . . . .
C6 N2 C9 C10 105.5(8) . . . 1_565
C8 N2 C9 C10 -84.1(9) . . . 1_565
C11 N4 C10 N3 0.4(6) . . . .
Cd1 N4 C10 N3 -172.1(3) . . . .
C11 N4 C10 C9 -179.7(5) . . . 1_545
Cd1 N4 C10 C9 7.7(8) . . . 1_545
C16 N3 C10 N4 -0.3(6) . . . .
C16 N3 C10 C9 179.8(6) . . . 1_545
C10 N4 C11 C16 -0.4(5) . . . .
Cd1 N4 C11 C16 172.5(3) . . . .
C10 N4 C11 C12 178.3(5) . . . .
Cd1 N4 C11 C12 -8.8(7) . . . .
C16 C11 C12 C13 0.6(8) . . . .
N4 C11 C12 C13 -177.9(5) . . . .
C11 C12 C13 C14 -0.7(10) . . . .
C12 C13 C14 C15 -0.1(10) . . . .
C13 C14 C15 C16 1.0(9) . . . .
C10 N3 C16 C11 0.1(5) . . . .
C10 N3 C16 C15 -178.7(5) . . . .
C12 C11 C16 N3 -178.6(5) . . . .
N4 C11 C16 N3 0.2(5) . . . .
C12 C11 C16 C15 0.3(8) . . . .
N4 C11 C16 C15 179.1(4) . . . .
C14 C15 C16 N3 177.5(6) . . . .
C14 C15 C16 C11 -1.1(8) . . . .
